data_1507234
loop_
_publ_author_name
'Leung, Alfred C. W.'
'Chong, Jonathan H.'
'Patrick, Brian O.'
'MacLachlan, Mark J.'

_publ_section_title
;
 Poly(salphenyleneethynylene)s:&#x00A0; A New Class of Soluble,
 Conjugated, Metal-Containing Polymers
;
_journal_issue 14
_journal_name_full Macromolecules
_journal_page_first 5051
_journal_paper_doi 10.1021/ma034229l
_journal_volume 36
_journal_year 2003
_chemical_formula_sum 'C45 H64 I2 N2 Ni O5'
_chemical_formula_weight 1025.49
_chemical_name_systematic
; 
 ? 
;
_space_group_IT_number 14
_symmetry_cell_setting monoclinic
_symmetry_space_group_name_Hall '-P 2yab'
_symmetry_space_group_name_H-M 'P 1 21/a 1'
_atom_sites_solution_hydrogens geom
_atom_sites_solution_primary direct
_atom_sites_solution_secondary difmap
_audit_creation_method SHELXL-97
_cell_angle_alpha 90.00
_cell_angle_beta 111.589(3)
_cell_angle_gamma 90.00
_cell_formula_units_Z 4
_cell_length_a 21.2475(15)
_cell_length_b 8.9428(4)
_cell_length_c 25.4798(18)
_cell_measurement_reflns_used 18713
_cell_measurement_temperature 173(2)
_cell_measurement_theta_max 27.88
_cell_measurement_theta_min 2.06
_cell_volume 4501.8(5)
_computing_structure_refinement 'SHELXL-97 (Sheldrick, 1997)'
_computing_structure_solution 'SHELXS-97 (Sheldrick, 1990)'
_diffrn_ambient_temperature 173(2)
_diffrn_measured_fraction_theta_full 0.839
_diffrn_measured_fraction_theta_max 0.839
_diffrn_radiation_monochromator graphite
_diffrn_radiation_source 'fine-focus sealed tube'
_diffrn_radiation_type MoK\a
_diffrn_radiation_wavelength 0.71069
_diffrn_reflns_av_R_equivalents 0.0000
_diffrn_reflns_av_sigmaI/netI 0.0827
_diffrn_reflns_limit_h_max 24
_diffrn_reflns_limit_h_min -25
_diffrn_reflns_limit_k_max 10
_diffrn_reflns_limit_k_min -9
_diffrn_reflns_limit_l_max 31
_diffrn_reflns_limit_l_min -29
_diffrn_reflns_number 9575
_diffrn_reflns_theta_full 27.88
_diffrn_reflns_theta_max 27.88
_diffrn_reflns_theta_min 2.06
_exptl_absorpt_coefficient_mu 1.847
_exptl_absorpt_correction_T_max 1.0000
_exptl_absorpt_correction_T_min 0.7155
_exptl_absorpt_correction_type multi-scan
_exptl_crystal_colour red
_exptl_crystal_density_diffrn 1.513
_exptl_crystal_density_method 'not measured'
_exptl_crystal_description needle
_exptl_crystal_F_000 2088
_exptl_crystal_size_max 0.50
_exptl_crystal_size_mid 0.15
_exptl_crystal_size_min 0.03
_refine_diff_density_max 0.733
_refine_diff_density_min -0.788
_refine_diff_density_rms 0.097
_refine_ls_extinction_method none
_refine_ls_goodness_of_fit_ref 0.876
_refine_ls_hydrogen_treatment mixed
_refine_ls_matrix_type full
_refine_ls_number_parameters 611
_refine_ls_number_reflns 9575
_refine_ls_number_restraints 0
_refine_ls_restrained_S_all 0.876
_refine_ls_R_factor_all 0.0753
_refine_ls_R_factor_gt 0.0377
_refine_ls_shift/su_max 0.826
_refine_ls_shift/su_mean 0.013
_refine_ls_structure_factor_coef Fsqd
_refine_ls_weighting_details 'w=1/[\s^2^(Fo^2^)+(0.0219P)^2^+0.0000P] where P=(Fo^2^+2Fc^2^)/3'
_refine_ls_weighting_scheme calc
_refine_ls_wR_factor_gt 0.0725
_refine_ls_wR_factor_ref 0.0807
_reflns_number_gt 6015
_reflns_number_total 9575
_reflns_threshold_expression >2sigma(I)
_cod_data_source_file ma034229lsi20030221_084507.cif
_cod_data_source_block shelxl
_cod_depositor_comments
;
The following automatic conversions were performed:

'_refine_ls_weighting_scheme' value 'calc
w=1/[\s^2^(Fo^2^)+(0.0219P)^2^+0.0000P] where P=(Fo^2^+2Fc^2^)/3' was
changed to 'calc'. New tag '_refine_ls_weighting_details' was
created. The value of the new tag was set to
'w=1/[\s^2^(Fo^2^)+(0.0219P)^2^+0.0000P] where P=(Fo^2^+2Fc^2^)/3'.

Automatic conversion script
Id: cif_fix_values 3143 2015-03-26 13:38:13Z robertas 
;
_cod_original_sg_symbol_H-M 'P 21/a'
_cod_database_code 1507234

loop_
_symmetry_equiv_pos_as_xyz
'x, y, z'
'-x+1/2, y+1/2, -z'
'-x, -y, -z'
'x-1/2, -y-1/2, z'

loop_
_atom_site_label
_atom_site_type_symbol
_atom_site_fract_x
_atom_site_fract_y
_atom_site_fract_z
_atom_site_U_iso_or_equiv
_atom_site_adp_type
_atom_site_occupancy
_atom_site_calc_flag
_atom_site_refinement_flags
_atom_site_disorder_assembly
_atom_site_disorder_group
I1 I -0.246218(13) 0.76534(3) 0.479775(13) 0.03132(8) Uani 1 d . A 1
I2 I 0.34156(11) -0.2688(3) 0.70881(12) 0.0421(5) Uani 0.73(2) d P A 1
Ni1 Ni 0.03909(2) 0.20704(4) 0.54552(2) 0.01920(11) Uani 1 d . A 1
O1 O -0.00112(13) 0.3351(3) 0.58038(11) 0.0246(6) Uani 1 d . A 1
O2 O 0.09562(14) 0.1636(3) 0.61844(11) 0.0277(6) Uani 1 d . A 1
O3 O -0.03591(17) 0.1331(3) 0.27886(12) 0.0418(8) Uani 1 d . A 1
O4 O 0.05682(14) -0.0628(3) 0.31749(11) 0.0284(7) Uani 1 d . A 1
O5 O 0.11928(19) 0.4756(3) 0.66450(16) 0.0596(11) Uani 1 d . B 1
H5A H 0.0998 0.3961 0.6495 0.089 Uiso 1 calc R B 1
N1 N -0.01745(14) 0.2577(3) 0.47237(12) 0.0174(6) Uani 1 d . A 1
N2 N 0.08016(15) 0.0750(3) 0.51154(13) 0.0171(7) Uani 1 d . A 1
C1 C -0.0538(2) 0.4211(3) 0.55651(16) 0.0201(8) Uani 1 d . A 1
C2 C -0.0772(2) 0.5080(4) 0.59257(18) 0.0255(9) Uani 1 d . A 1
H2 H -0.0553 0.5003 0.6324 0.031 Uiso 1 calc R A 1
C3 C -0.1313(2) 0.6027(4) 0.56993(18) 0.0266(9) Uani 1 d . A 1
H3 H -0.1462 0.6607 0.5944 0.032 Uiso 1 calc R A 1
C4 C -0.16483(19) 0.6154(3) 0.51157(17) 0.0219(9) Uani 1 d . A 1
C5 C -0.14313(19) 0.5338(4) 0.47611(18) 0.0235(9) Uani 1 d . A 1
H5 H -0.1655 0.5440 0.4364 0.028 Uiso 1 calc R A 1
C6 C -0.08742(18) 0.4335(3) 0.49789(16) 0.0192(8) Uani 1 d . A 1
C7 C -0.06695(18) 0.3531(3) 0.45883(17) 0.0210(8) Uani 1 d . A 1
H7 H -0.0913 0.3704 0.4198 0.025 Uiso 1 calc R A 1
C8 C 0.1440(2) 0.0632(4) 0.63481(17) 0.0240(9) Uani 1 d . A 1
C9 C 0.1793(2) 0.0417(4) 0.69350(18) 0.0339(11) Uani 1 d . A 1
H9 H 0.1658 0.0967 0.7195 0.041 Uiso 1 calc R A 1
C10 C 0.2323(2) -0.0559(4) 0.71371(19) 0.0355(11) Uani 1 d . A 1
H10 H 0.2552 -0.0676 0.7533 0.043 Uiso 1 calc R A 1
C11 C 0.2527(2) -0.1384(4) 0.67630(18) 0.0311(10) Uani 1 d . A 1
C12 C 0.2178(2) -0.1262(4) 0.61966(17) 0.0255(9) Uani 1 d . A 1
H12 H 0.2305 -0.1860 0.5944 0.031 Uiso 1 calc R A 1
C13 C 0.16254(19) -0.0253(4) 0.59785(16) 0.0201(8) Uani 1 d . A 1
C14 C 0.13010(18) -0.0149(4) 0.53810(16) 0.0204(8) Uani 1 d . A 1
H14 H 0.1461 -0.0784 0.5158 0.024 Uiso 1 calc R A 1
C15 C -0.00081(18) 0.1813(4) 0.43029(16) 0.0187(8) Uani 1 d . A 1
C16 C -0.03161(19) 0.2025(4) 0.37231(16) 0.0225(8) Uani 1 d . A 1
H16 H -0.0675 0.2725 0.3578 0.027 Uiso 1 calc R A 1
C17 C -0.0101(2) 0.1220(4) 0.33592(17) 0.0239(9) Uani 1 d . A 1
C18 C 0.04186(19) 0.0152(4) 0.35755(16) 0.0214(8) Uani 1 d . A 1
C19 C 0.07379(19) -0.0023(4) 0.41498(17) 0.0213(9) Uani 1 d . A 1
H19 H 0.1104 -0.0704 0.4297 0.026 Uiso 1 calc R A 1
C20 C 0.05199(18) 0.0807(3) 0.45152(16) 0.0170(8) Uani 1 d . A 1
C21 C -0.0784(2) 0.2577(5) 0.25291(19) 0.0458(12) Uani 1 d . A 1
H21A H -0.0775 0.3327 0.2817 0.055 Uiso 1 calc R A 1
H21B H -0.1257 0.2242 0.2333 0.055 Uiso 1 calc R A 1
C22 C -0.0499(7) 0.3266(11) 0.2098(4) 0.045(3) Uani 0.534(12) d P A 1
H22A H -0.0826 0.4027 0.1875 0.054 Uiso 0.534(12) calc PR A 1
H22B H -0.0075 0.3798 0.2316 0.054 Uiso 0.534(12) calc PR A 1
C23 C -0.0348(10) 0.2211(18) 0.1681(8) 0.036(3) Uani 0.534(12) d P A 1
H23A H -0.0005 0.1466 0.1894 0.043 Uiso 0.534(12) calc PR A 1
H23B H -0.0766 0.1665 0.1456 0.043 Uiso 0.534(12) calc PR A 1
C24 C -0.0088(8) 0.3080(15) 0.1281(7) 0.051(4) Uani 0.534(12) d P A 1
H24A H -0.0429 0.3836 0.1074 0.062 Uiso 0.534(12) calc PR A 1
H24B H 0.0332 0.3616 0.1507 0.062 Uiso 0.534(12) calc PR A 1
C25 C 0.0055(11) 0.2072(18) 0.0862(10) 0.046(4) Uani 0.534(12) d P A 1
H25A H 0.0413 0.1348 0.1067 0.055 Uiso 0.534(12) calc PR A 1
H25B H -0.0359 0.1499 0.0647 0.055 Uiso 0.534(12) calc PR A 1
C26 C 0.0278(8) 0.2956(16) 0.0456(7) 0.047(3) Uani 0.534(12) d P A 1
H26A H 0.0703 0.3492 0.0670 0.057 Uiso 0.534(12) calc PR A 1
H26B H -0.0071 0.3714 0.0265 0.057 Uiso 0.534(12) calc PR A 1
C27 C 0.0395(10) 0.1950(17) 0.0003(8) 0.050(4) Uani 0.534(12) d P A 1
H27A H 0.0763 0.1232 0.0194 0.061 Uiso 0.534(12) calc PR A 1
H27B H -0.0022 0.1367 -0.0194 0.061 Uiso 0.534(12) calc PR A 1
C28 C 0.0581(10) 0.284(2) -0.0438(11) 0.052(5) Uani 0.534(12) d P A 1
H28A H 0.0215 0.3564 -0.0624 0.062 Uiso 0.534(12) calc PR A 1
H28B H 0.1000 0.3413 -0.0240 0.062 Uiso 0.534(12) calc PR A 1
C29 C 0.0688(7) 0.1894(14) -0.0880(6) 0.045(3) Uani 0.534(12) d P A 1
H29A H 0.0291 0.1231 -0.1047 0.054 Uiso 0.534(12) calc PR A 1
H29B H 0.1090 0.1252 -0.0699 0.054 Uiso 0.534(12) calc PR A 1
C30 C 0.0795(12) 0.2822(19) -0.1364(7) 0.050(4) Uani 0.534(12) d P A 1
H30A H 0.0396 0.3473 -0.1540 0.060 Uiso 0.534(12) calc PR A 1
H30B H 0.1194 0.3477 -0.1195 0.060 Uiso 0.534(12) calc PR A 1
C31 C 0.0895(8) 0.1889(14) -0.1812(7) 0.070(4) Uani 0.534(12) d P A 1
H31A H 0.1305 0.1264 -0.1642 0.084 Uiso 0.534(12) calc PR A 1
H31B H 0.0503 0.1212 -0.1977 0.084 Uiso 0.534(12) calc PR A 1
C32 C 0.0967(8) 0.2793(19) -0.2247(7) 0.085(5) Uani 0.534(12) d P A 1
H32A H 0.0735 0.3749 -0.2264 0.127 Uiso 0.534(12) calc PR A 1
H32B H 0.0768 0.2276 -0.2610 0.127 Uiso 0.534(12) calc PR A 1
H32C H 0.1449 0.2976 -0.2166 0.127 Uiso 0.534(12) calc PR A 1
C33 C 0.1062(2) -0.1804(4) 0.33683(18) 0.0378(11) Uani 1 d . A 1
H33A H 0.0965 -0.2433 0.3649 0.045 Uiso 1 calc R A 1
H33B H 0.1520 -0.1372 0.3549 0.045 Uiso 1 calc R A 1
C34 C 0.1027(3) -0.2738(4) 0.28620(19) 0.0440(12) Uani 1 d . A 1
H34A H 0.1337 -0.3600 0.2995 0.053 Uiso 1 calc R A 1
H34B H 0.0562 -0.3137 0.2683 0.053 Uiso 1 calc R A 1
C35 C 0.1208(2) -0.1897(4) 0.24224(17) 0.0336(10) Uani 1 d . A 1
H35A H 0.1646 -0.1382 0.2612 0.040 Uiso 1 calc R A 1
H35B H 0.0861 -0.1120 0.2252 0.040 Uiso 1 calc R A 1
C36 C 0.1263(3) -0.2873(4) 0.19551(18) 0.0409(12) Uani 1 d . A 1
H36A H 0.1597 -0.3675 0.2126 0.049 Uiso 1 calc R A 1
H36B H 0.0820 -0.3356 0.1755 0.049 Uiso 1 calc R A 1
C37 C 0.1472(3) -0.2032(5) 0.1530(2) 0.0502(14) Uani 1 d . A 1
H37A H 0.1886 -0.1452 0.1736 0.060 Uiso 1 calc R A 1
H37B H 0.1111 -0.1309 0.1330 0.060 Uiso 1 calc R A 1
C38 C 0.1609(3) -0.3004(5) 0.1092(2) 0.0593(16) Uani 1 d . A 1
H38A H 0.1975 -0.3721 0.1289 0.071 Uiso 1 calc R A 1
H38B H 0.1197 -0.3588 0.0883 0.071 Uiso 1 calc R A 1
C39 C 0.1811(4) -0.2102(5) 0.0675(2) 0.0709(19) Uani 1 d . A 1
H39A H 0.2208 -0.1478 0.0888 0.085 Uiso 1 calc R A 1
H39B H 0.1435 -0.1418 0.0468 0.085 Uiso 1 calc R A 1
C40 C 0.1985(4) -0.3044(5) 0.0247(2) 0.075(2) Uani 1 d . A 1
H40A H 0.2359 -0.3733 0.0453 0.091 Uiso 1 calc R A 1
H40B H 0.1587 -0.3660 0.0030 0.091 Uiso 1 calc R A 1
C41 C 0.2193(4) -0.2117(5) -0.0165(2) 0.075(2) Uani 1 d . A 1
H41A H 0.1816 -0.1435 -0.0372 0.091 Uiso 1 calc R A 1
H41B H 0.2587 -0.1491 0.0054 0.091 Uiso 1 calc R A 1
C42 C 0.2376(3) -0.3030(5) -0.0591(2) 0.0677(19) Uani 1 d . A 1
H42A H 0.2746 -0.3728 -0.0384 0.081 Uiso 1 calc R A 1
H42B H 0.1979 -0.3637 -0.0817 0.081 Uiso 1 calc R A 1
C43 C 0.2597(3) -0.2091(5) -0.0986(2) 0.0676(18) Uani 1 d . A 1
H43A H 0.2986 -0.1463 -0.0761 0.081 Uiso 1 calc R A 1
H43B H 0.2222 -0.1415 -0.1202 0.081 Uiso 1 calc R A 1
C44 C 0.2798(3) -0.3019(6) -0.1399(2) 0.075(2) Uani 1 d . A 1
H44A H 0.3160 -0.3715 -0.1190 0.113 Uiso 1 calc R A 1
H44B H 0.2960 -0.2355 -0.1629 0.113 Uiso 1 calc R A 1
H44C H 0.2405 -0.3584 -0.1645 0.113 Uiso 1 calc R A 1
C45 C 0.1859(3) 0.4488(6) 0.6919(3) 0.085(2) Uani 1 d . B 1
H45A H 0.2109 0.5433 0.6976 0.127 Uiso 1 calc R B 1
H45B H 0.2020 0.3810 0.6693 0.127 Uiso 1 calc R B 1
H45C H 0.1931 0.4028 0.7285 0.127 Uiso 1 calc R B 1
I2B I 0.3288(11) -0.298(2) 0.7034(5) 0.070(2) Uani 0.27(2) d P A 2
C22B C -0.0940(7) 0.2633(15) 0.1944(5) 0.049(4) Uani 0.466(12) d P A 2
C23B C -0.0322(11) 0.270(2) 0.1800(8) 0.038(4) Uani 0.466(12) d P A 2
H23C H -0.0034 0.1829 0.1970 0.046 Uiso 0.466(12) calc PR A 2
H23D H -0.0064 0.3613 0.1974 0.046 Uiso 0.466(12) calc PR A 2
C24B C -0.0451(10) 0.2726(17) 0.1178(6) 0.050(4) Uani 0.466(12) d P A 2
H24C H -0.0756 0.1878 0.1004 0.060 Uiso 0.466(12) calc PR A 2
H24D H -0.0706 0.3653 0.1022 0.060 Uiso 0.466(12) calc PR A 2
C25B C 0.0112(12) 0.265(2) 0.0983(11) 0.056(5) Uani 0.466(12) d P A 2
H25C H 0.0374 0.1738 0.1146 0.067 Uiso 0.466(12) calc PR A 2
H25D H 0.0411 0.3515 0.1147 0.067 Uiso 0.466(12) calc PR A 2
C26B C -0.0035(9) 0.264(2) 0.0350(7) 0.048(4) Uani 0.466(12) d P A 2
H26C H -0.0344 0.1792 0.0185 0.058 Uiso 0.466(12) calc PR A 2
H26D H -0.0287 0.3567 0.0190 0.058 Uiso 0.466(12) calc PR A 2
C27B C 0.0514(11) 0.253(2) 0.0159(10) 0.057(5) Uani 0.466(12) d P A 2
H27C H 0.0770 0.1608 0.0316 0.068 Uiso 0.466(12) calc PR A 2
H27D H 0.0823 0.3387 0.0316 0.068 Uiso 0.466(12) calc PR A 2
C28B C 0.0334(11) 0.252(3) -0.0459(12) 0.054(5) Uani 0.466(12) d P A 2
H28C H 0.0076 0.3440 -0.0617 0.064 Uiso 0.466(12) calc PR A 2
H28D H 0.0028 0.1659 -0.0616 0.064 Uiso 0.466(12) calc PR A 2
C29B C 0.0927(9) 0.2411(19) -0.0665(8) 0.065(5) Uani 0.466(12) d P A 2
H29C H 0.1222 0.3288 -0.0515 0.078 Uiso 0.466(12) calc PR A 2
H29D H 0.1193 0.1512 -0.0490 0.078 Uiso 0.466(12) calc PR A 2
C30B C 0.0794(18) 0.234(3) -0.1235(11) 0.102(10) Uani 0.466(12) d P A 2
H30C H 0.0478 0.3169 -0.1412 0.122 Uiso 0.466(12) calc PR A 2
H30D H 0.0543 0.1399 -0.1373 0.122 Uiso 0.466(12) calc PR A 2
C31B C 0.1346(16) 0.241(3) -0.1464(13) 0.154(10) Uani 0.466(12) d P A 2
H31C H 0.1581 0.3353 -0.1307 0.185 Uiso 0.466(12) calc PR A 2
H31D H 0.1659 0.1606 -0.1253 0.185 Uiso 0.466(12) calc PR A 2
C32B C 0.138(2) 0.235(6) -0.192(2) 0.33(4) Uani 0.466(12) d P A 2
H32D H 0.1349 0.1304 -0.2046 0.489 Uiso 0.466(12) calc PR A 2
H32E H 0.1820 0.2761 -0.1901 0.489 Uiso 0.466(12) calc PR A 2
H32F H 0.1015 0.2930 -0.2190 0.489 Uiso 0.466(12) calc PR A 2

loop_
_atom_site_aniso_label
_atom_site_aniso_U_11
_atom_site_aniso_U_22
_atom_site_aniso_U_33
_atom_site_aniso_U_23
_atom_site_aniso_U_13
_atom_site_aniso_U_12
I1 0.02203(14) 0.02551(13) 0.0535(2) 0.00411(12) 0.02228(13) 0.00176(10)
I2 0.0277(7) 0.0510(6) 0.0449(7) 0.0231(5) 0.0101(4) 0.0103(7)
Ni1 0.0186(3) 0.0194(2) 0.0218(3) -0.00192(19) 0.0101(2) -0.00061(18)
O1 0.0276(16) 0.0237(12) 0.0231(16) -0.0006(11) 0.0101(13) 0.0042(11)
O2 0.0289(17) 0.0294(13) 0.0232(16) -0.0044(11) 0.0075(13) 0.0071(11)
O3 0.058(2) 0.0473(17) 0.0180(17) 0.0029(13) 0.0122(16) 0.0223(15)
O4 0.0393(18) 0.0282(13) 0.0238(16) -0.0016(11) 0.0186(14) 0.0064(12)
O5 0.059(3) 0.0395(18) 0.053(3) -0.0069(16) -0.011(2) 0.0060(16)
N1 0.0182(16) 0.0155(13) 0.0223(17) -0.0011(12) 0.0120(14) -0.0033(12)
N2 0.0144(17) 0.0159(14) 0.0235(19) 0.0015(12) 0.0100(15) -0.0042(11)
C1 0.027(2) 0.0151(16) 0.024(2) 0.0002(14) 0.0167(19) -0.0029(14)
C2 0.032(3) 0.0236(19) 0.028(3) -0.0013(16) 0.019(2) -0.0014(16)
C3 0.030(2) 0.0188(18) 0.042(3) -0.0042(17) 0.027(2) -0.0029(15)
C4 0.017(2) 0.0163(17) 0.036(3) 0.0006(16) 0.0145(19) -0.0006(14)
C5 0.018(2) 0.0243(19) 0.031(3) -0.0007(16) 0.0126(19) -0.0043(15)
C6 0.018(2) 0.0158(16) 0.028(2) -0.0008(15) 0.0135(19) -0.0040(13)
C7 0.016(2) 0.0187(17) 0.030(2) 0.0007(15) 0.0108(18) -0.0047(14)
C8 0.021(2) 0.0225(18) 0.027(2) -0.0014(16) 0.0061(19) -0.0020(15)
C9 0.038(3) 0.038(2) 0.024(3) -0.0018(18) 0.009(2) 0.0032(19)
C10 0.037(3) 0.037(2) 0.025(3) 0.0075(18) 0.003(2) 0.0013(19)
C11 0.026(2) 0.032(2) 0.034(3) 0.0116(18) 0.010(2) 0.0045(17)
C12 0.022(2) 0.029(2) 0.027(2) 0.0077(17) 0.0119(19) 0.0054(15)
C13 0.017(2) 0.0204(17) 0.023(2) 0.0025(15) 0.0087(18) -0.0035(14)
C14 0.018(2) 0.0220(18) 0.026(2) -0.0008(15) 0.0149(19) 0.0003(14)
C15 0.017(2) 0.0190(17) 0.024(2) -0.0021(14) 0.0110(18) -0.0038(13)
C16 0.018(2) 0.0263(18) 0.025(2) -0.0010(16) 0.0111(18) 0.0021(14)
C17 0.026(2) 0.0252(19) 0.022(2) 0.0008(16) 0.0100(19) 0.0017(15)
C18 0.022(2) 0.0229(18) 0.024(2) -0.0006(15) 0.0141(19) -0.0023(14)
C19 0.018(2) 0.0223(18) 0.025(2) 0.0005(15) 0.0099(19) 0.0019(14)
C20 0.017(2) 0.0153(16) 0.019(2) 0.0014(14) 0.0072(17) -0.0046(13)
C21 0.041(3) 0.059(3) 0.031(3) 0.008(2) 0.006(2) 0.021(2)
C22 0.058(8) 0.042(5) 0.035(6) 0.002(4) 0.018(6) 0.014(5)
C23 0.043(7) 0.040(9) 0.029(9) -0.009(6) 0.020(6) 0.009(6)
C24 0.055(10) 0.048(7) 0.057(10) 0.003(6) 0.028(8) 0.002(6)
C25 0.061(10) 0.043(10) 0.045(10) 0.009(7) 0.034(8) 0.020(7)
C26 0.044(9) 0.055(7) 0.043(9) -0.002(6) 0.015(8) 0.003(6)
C27 0.074(11) 0.045(10) 0.047(11) 0.001(6) 0.039(9) 0.014(7)
C28 0.051(13) 0.070(11) 0.055(10) 0.008(8) 0.043(11) 0.012(8)
C29 0.052(9) 0.050(7) 0.039(8) -0.008(5) 0.024(7) 0.000(5)
C30 0.081(10) 0.054(8) 0.034(8) 0.005(6) 0.043(8) 0.015(7)
C31 0.088(11) 0.067(7) 0.080(10) -0.013(7) 0.058(9) -0.002(7)
C32 0.089(12) 0.117(11) 0.076(10) -0.034(8) 0.064(10) -0.013(9)
C33 0.059(3) 0.031(2) 0.035(3) 0.0076(18) 0.032(3) 0.016(2)
C34 0.076(4) 0.027(2) 0.042(3) 0.002(2) 0.038(3) 0.013(2)
C35 0.046(3) 0.032(2) 0.030(3) -0.0038(18) 0.023(2) 0.0026(18)
C36 0.065(3) 0.036(2) 0.032(3) -0.0011(19) 0.030(3) 0.010(2)
C37 0.079(4) 0.040(2) 0.051(3) 0.002(2) 0.047(3) 0.005(2)
C38 0.117(5) 0.038(3) 0.049(3) 0.002(2) 0.061(4) 0.013(3)
C39 0.141(6) 0.041(3) 0.070(4) 0.002(3) 0.086(4) 0.014(3)
C40 0.160(7) 0.041(3) 0.071(4) 0.004(3) 0.095(5) 0.013(3)
C41 0.147(6) 0.045(3) 0.076(4) 0.014(3) 0.089(5) 0.024(3)
C42 0.132(6) 0.047(3) 0.057(4) 0.010(3) 0.074(4) 0.025(3)
C43 0.125(6) 0.050(3) 0.057(4) 0.021(3) 0.069(4) 0.031(3)
C44 0.122(6) 0.077(4) 0.056(4) 0.024(3) 0.066(4) 0.042(4)
C45 0.080(5) 0.065(4) 0.090(6) 0.003(4) 0.008(5) -0.012(3)
I2B 0.074(4) 0.083(4) 0.0465(17) 0.020(3) 0.015(3) 0.055(3)
C22B 0.039(7) 0.074(8) 0.030(6) 0.009(6) 0.006(6) 0.016(7)
C23B 0.049(8) 0.045(11) 0.014(10) 0.004(7) 0.005(7) 0.015(9)
C24B 0.085(13) 0.044(8) 0.019(7) 0.004(5) 0.016(8) 0.014(7)
C25B 0.055(10) 0.065(15) 0.048(14) 0.011(11) 0.019(9) 0.012(11)
C26B 0.049(11) 0.061(9) 0.023(7) -0.007(6) -0.001(8) 0.004(7)
C27B 0.071(11) 0.047(12) 0.061(14) -0.001(8) 0.034(10) 0.006(9)
C28B 0.045(14) 0.068(12) 0.058(10) -0.010(9) 0.031(11) 0.002(8)
C29B 0.048(10) 0.060(10) 0.080(14) -0.002(8) 0.017(10) -0.004(7)
C30B 0.14(2) 0.12(2) 0.075(15) 0.048(14) 0.079(15) 0.062(18)
C31B 0.14(2) 0.19(2) 0.18(3) -0.07(2) 0.12(2) -0.041(19)
C32B 0.17(4) 0.49(8) 0.40(9) -0.23(6) 0.20(5) -0.06(4)

loop_
_atom_type_symbol
_atom_type_description
_atom_type_scat_dispersion_real
_atom_type_scat_dispersion_imag
_atom_type_scat_source
C C 0.0033 0.0016 'International Tables Vol C Tables 4.2.6.8 and 6.1.1.4'
H H 0.0000 0.0000 'International Tables Vol C Tables 4.2.6.8 and 6.1.1.4'
N N 0.0061 0.0033 'International Tables Vol C Tables 4.2.6.8 and 6.1.1.4'
O O 0.0106 0.0060 'International Tables Vol C Tables 4.2.6.8 and 6.1.1.4'
Ni Ni 0.3393 1.1124 'International Tables Vol C Tables 4.2.6.8 and 6.1.1.4'
I I -0.4742 1.8119 'International Tables Vol C Tables 4.2.6.8 and 6.1.1.4'

loop_
_geom_angle_atom_site_label_1
_geom_angle_atom_site_label_2
_geom_angle_atom_site_label_3
_geom_angle
O1 Ni1 O2 83.73(11)
O1 Ni1 N2 178.82(12)
O2 Ni1 N2 95.27(12)
O1 Ni1 N1 95.08(12)
O2 Ni1 N1 178.09(11)
N2 Ni1 N1 85.94(12)
C1 O1 Ni1 127.6(2)
C8 O2 Ni1 127.5(2)
C17 O3 C21 119.3(3)
C18 O4 C33 117.2(3)
C7 N1 C15 121.2(3)
C7 N1 Ni1 125.9(3)
C15 N1 Ni1 112.9(2)
C14 N2 C20 121.3(3)
C14 N2 Ni1 125.5(3)
C20 N2 Ni1 113.1(2)
O1 C1 C6 123.6(3)
O1 C1 C2 117.5(3)
C6 C1 C2 118.8(3)
C3 C2 C1 120.1(4)
C3 C2 H2 119.9
C1 C2 H2 119.9
C2 C3 C4 121.2(4)
C2 C3 H3 119.4
C4 C3 H3 119.4
C5 C4 C3 119.7(3)
C5 C4 I1 121.1(3)
C3 C4 I1 119.2(3)
C4 C5 C6 120.8(4)
C4 C5 H5 119.6
C6 C5 H5 119.6
C1 C6 C7 122.6(3)
C1 C6 C5 119.3(3)
C7 C6 C5 118.1(4)
N1 C7 C6 125.0(4)
N1 C7 H7 117.5
C6 C7 H7 117.5
O2 C8 C13 123.9(4)
O2 C8 C9 118.5(4)
C13 C8 C9 117.6(3)
C10 C9 C8 121.8(4)
C10 C9 H9 119.1
C8 C9 H9 119.1
C9 C10 C11 120.0(4)
C9 C10 H10 120.0
C11 C10 H10 120.0
C12 C11 C10 119.7(4)
C12 C11 I2 121.3(3)
C10 C11 I2 118.8(3)
C11 C12 C13 120.9(4)
C11 C12 H12 119.5
C13 C12 H12 119.5
C8 C13 C12 119.7(4)
C8 C13 C14 122.6(3)
C12 C13 C14 117.7(3)
N2 C14 C13 125.2(3)
N2 C14 H14 117.4
C13 C14 H14 117.4
C20 C15 C16 120.1(3)
C20 C15 N1 114.1(3)
C16 C15 N1 125.8(3)
C17 C16 C15 120.0(3)
C17 C16 H16 120.0
C15 C16 H16 120.0
O3 C17 C16 125.4(3)
O3 C17 C18 114.8(3)
C16 C17 C18 119.8(4)
O4 C18 C19 125.2(3)
O4 C18 C17 114.7(3)
C19 C18 C17 120.1(3)
C18 C19 C20 119.6(3)
C18 C19 H19 120.2
C20 C19 H19 120.2
C15 C20 C19 120.3(3)
C15 C20 N2 113.8(3)
C19 C20 N2 125.8(3)
O3 C21 C22 106.8(5)
O3 C21 H21A 110.4
C22 C21 H21A 110.3
O3 C21 H21B 110.4
C22 C21 H21B 110.4
H21A C21 H21B 108.6
C23 C22 C21 118.5(12)
C23 C22 H22A 107.7
C21 C22 H22A 107.7
C23 C22 H22B 107.7
C21 C22 H22B 107.7
H22A C22 H22B 107.1
C24 C23 C22 111.4(13)
C24 C23 H23A 109.3
C22 C23 H23A 109.3
C24 C23 H23B 109.4
C22 C23 H23B 109.4
H23A C23 H23B 108.0
C25 C24 C23 112.4(13)
C25 C24 H24A 109.1
C23 C24 H24A 109.1
C25 C24 H24B 109.1
C23 C24 H24B 109.1
H24A C24 H24B 107.8
C26 C25 C24 111.5(14)
C26 C25 H25A 109.3
C24 C25 H25A 109.3
C26 C25 H25B 109.4
C24 C25 H25B 109.3
H25A C25 H25B 108.0
C25 C26 C27 112.4(13)
C25 C26 H26A 109.2
C27 C26 H26A 109.1
C25 C26 H26B 109.1
C27 C26 H26B 109.1
H26A C26 H26B 107.8
C28 C27 C26 113.4(15)
C28 C27 H27A 108.9
C26 C27 H27A 108.9
C28 C27 H27B 108.9
C26 C27 H27B 108.9
H27A C27 H27B 107.7
C29 C28 C27 114.2(17)
C29 C28 H28A 108.7
C27 C28 H28A 108.7
C29 C28 H28B 108.7
C27 C28 H28B 108.7
H28A C28 H28B 107.6
C28 C29 C30 113.6(14)
C28 C29 H29A 108.9
C30 C29 H29A 108.8
C28 C29 H29B 108.8
C30 C29 H29B 108.8
H29A C29 H29B 107.7
C31 C30 C29 114.1(13)
C31 C30 H30A 108.8
C29 C30 H30A 108.7
C31 C30 H30B 108.7
C29 C30 H30B 108.7
H30A C30 H30B 107.6
C32 C31 C30 111.4(12)
C32 C31 H31A 109.5
C30 C31 H31A 109.4
C32 C31 H31B 109.3
C30 C31 H31B 109.2
H31A C31 H31B 108.0
O4 C33 C34 108.0(3)
O4 C33 H33A 110.1
C34 C33 H33A 110.1
O4 C33 H33B 110.1
C34 C33 H33B 110.1
H33A C33 H33B 108.4
C35 C34 C33 114.2(3)
C35 C34 H34A 108.7
C33 C34 H34A 108.7
C35 C34 H34B 108.7
C33 C34 H34B 108.7
H34A C34 H34B 107.6
C34 C35 C36 114.2(3)
C34 C35 H35A 108.7
C36 C35 H35A 108.7
C34 C35 H35B 108.7
C36 C35 H35B 108.7
H35A C35 H35B 107.6
C37 C36 C35 113.8(3)
C37 C36 H36A 108.8
C35 C36 H36A 108.8
C37 C36 H36B 108.8
C35 C36 H36B 108.8
H36A C36 H36B 107.7
C36 C37 C38 115.2(4)
C36 C37 H37A 108.5
C38 C37 H37A 108.5
C36 C37 H37B 108.5
C38 C37 H37B 108.5
H37A C37 H37B 107.5
C39 C38 C37 112.8(4)
C39 C38 H38A 109.0
C37 C38 H38A 109.0
C39 C38 H38B 109.0
C37 C38 H38B 109.0
H38A C38 H38B 107.8
C38 C39 C40 114.3(4)
C38 C39 H39A 108.7
C40 C39 H39A 108.7
C38 C39 H39B 108.7
C40 C39 H39B 108.7
H39A C39 H39B 107.6
C41 C40 C39 113.5(4)
C41 C40 H40A 108.9
C39 C40 H40A 108.9
C41 C40 H40B 108.9
C39 C40 H40B 108.9
H40A C40 H40B 107.7
C42 C41 C40 114.5(4)
C42 C41 H41A 108.6
C40 C41 H41A 108.6
C42 C41 H41B 108.7
C40 C41 H41B 108.6
H41A C41 H41B 107.6
C43 C42 C41 113.7(4)
C43 C42 H42A 108.8
C41 C42 H42A 108.8
C43 C42 H42B 108.8
C41 C42 H42B 108.8
H42A C42 H42B 107.7
C42 C43 C44 113.2(4)
C42 C43 H43A 108.9
C44 C43 H43A 108.9
C42 C43 H43B 108.9
C44 C43 H43B 108.9
H43A C43 H43B 107.7
C22B C23B C24B 115.1(17)
C22B C23B H23C 108.5
C24B C23B H23C 108.5
C22B C23B H23D 108.5
C24B C23B H23D 108.5
H23C C23B H23D 107.5
C25B C24B C23B 120.3(18)
C25B C24B H24C 107.2
C23B C24B H24C 107.2
C25B C24B H24D 107.3
C23B C24B H24D 107.3
H24C C24B H24D 106.9
C24B C25B C26B 119(2)
C24B C25B H25C 107.6
C26B C25B H25C 107.6
C24B C25B H25D 107.5
C26B C25B H25D 107.5
H25C C25B H25D 107.0
C27B C26B C25B 119.2(18)
C27B C26B H26C 107.5
C25B C26B H26C 107.5
C27B C26B H26D 107.5
C25B C26B H26D 107.6
H26C C26B H26D 107.0
C26B C27B C28B 116(2)
C26B C27B H27C 108.3
C28B C27B H27C 108.3
C26B C27B H27D 108.2
C28B C27B H27D 108.2
H27C C27B H27D 107.4
C27B C28B C29B 116(2)
C27B C28B H28C 108.3
C29B C28B H28C 108.3
C27B C28B H28D 108.2
C29B C28B H28D 108.2
H28C C28B H28D 107.4
C30B C29B C28B 119(2)
C30B C29B H29C 107.5
C28B C29B H29C 107.5
C30B C29B H29D 107.5
C28B C29B H29D 107.5
H29C C29B H29D 107.0
C29B C30B C31B 122(3)
C29B C30B H30C 106.9
C31B C30B H30C 106.9
C29B C30B H30D 106.8
C31B C30B H30D 106.9
H30C C30B H30D 106.7
C32B C31B C30B 136(4)
C32B C31B H31C 103.4
C30B C31B H31C 103.0
C32B C31B H31D 103.0
C30B C31B H31D 102.9
H31C C31B H31D 105.1
C31B C32B H32D 110.2
C31B C32B H32E 109.4
H32D C32B H32E 109.0
C31B C32B H32F 109.8
H32D C32B H32F 109.2
H32E C32B H32F 109.2

loop_
_geom_bond_atom_site_label_1
_geom_bond_atom_site_label_2
_geom_bond_distance
I1 C4 2.101(4)
I2 C11 2.112(5)
Ni1 O1 1.841(2)
Ni1 O2 1.845(3)
Ni1 N2 1.861(3)
Ni1 N1 1.864(3)
O1 C1 1.309(4)
O2 C8 1.311(4)
O3 C17 1.356(4)
O3 C21 1.433(5)
O4 C18 1.367(4)
O4 C33 1.438(4)
O5 C45 1.349(7)
O5 H5A 0.8400
N1 C7 1.298(4)
N1 C15 1.422(4)
N2 C14 1.304(4)
N2 C20 1.423(5)
C1 C6 1.403(5)
C1 C2 1.425(5)
C2 C3 1.372(5)
C2 H2 0.9500
C3 C4 1.397(5)
C3 H3 0.9500
C4 C5 1.367(5)
C5 C6 1.424(5)
C5 H5 0.9500
C6 C7 1.420(5)
C7 H7 0.9500
C8 C13 1.394(5)
C8 C9 1.418(5)
C9 C10 1.366(5)
C9 H9 0.9500
C10 C11 1.395(6)
C10 H10 0.9500
C11 C12 1.363(5)
C12 C13 1.421(5)
C12 H12 0.9500
C13 C14 1.425(5)
C14 H14 0.9500
C15 C20 1.383(5)
C15 C16 1.391(5)
C16 C17 1.378(5)
C16 H16 0.9500
C17 C18 1.409(5)
C18 C19 1.377(5)
C19 C20 1.396(5)
C19 H19 0.9500
C21 C22 1.562(12)
C21 H21A 0.9900
C21 H21B 0.9900
C22 C23 1.542(14)
C22 H22A 0.9900
C22 H22B 0.9900
C23 C24 1.54(3)
C23 H23A 0.9900
C23 H23B 0.9900
C24 C25 1.51(2)
C24 H24A 0.9900
C24 H24B 0.9900
C25 C26 1.51(3)
C25 H25A 0.9900
C25 H25B 0.9900
C26 C27 1.55(2)
C26 H26A 0.9900
C26 H26B 0.9900
C27 C28 1.54(3)
C27 H27A 0.9900
C27 H27B 0.9900
C28 C29 1.49(3)
C28 H28A 0.9900
C28 H28B 0.9900
C29 C30 1.570(18)
C29 H29A 0.9900
C29 H29B 0.9900
C30 C31 1.49(2)
C30 H30A 0.9900
C30 H30B 0.9900
C31 C32 1.43(2)
C31 H31A 0.9900
C31 H31B 0.9900
C32 H32A 0.9800
C32 H32B 0.9800
C32 H32C 0.9800
C33 C34 1.515(5)
C33 H33A 0.9900
C33 H33B 0.9900
C34 C35 1.513(5)
C34 H34A 0.9900
C34 H34B 0.9900
C35 C36 1.515(5)
C35 H35A 0.9900
C35 H35B 0.9900
C36 C37 1.514(6)
C36 H36A 0.9900
C36 H36B 0.9900
C37 C38 1.524(6)
C37 H37A 0.9900
C37 H37B 0.9900
C38 C39 1.517(6)
C38 H38A 0.9900
C38 H38B 0.9900
C39 C40 1.528(6)
C39 H39A 0.9900
C39 H39B 0.9900
C40 C41 1.525(6)
C40 H40A 0.9900
C40 H40B 0.9900
C41 C42 1.519(6)
C41 H41A 0.9900
C41 H41B 0.9900
C42 C43 1.513(6)
C42 H42A 0.9900
C42 H42B 0.9900
C43 C44 1.520(6)
C43 H43A 0.9900
C43 H43B 0.9900
C44 H44A 0.9800
C44 H44B 0.9800
C44 H44C 0.9800
C45 H45A 0.9800
C45 H45B 0.9800
C45 H45C 0.9800
C22B C23B 1.49(3)
C23B C24B 1.50(2)
C23B H23C 0.9900
C23B H23D 0.9900
C24B C25B 1.46(3)
C24B H24C 0.9900
C24B H24D 0.9900
C25B C26B 1.53(3)
C25B H25C 0.9900
C25B H25D 0.9900
C26B C27B 1.42(3)
C26B H26C 0.9900
C26B H26D 0.9900
C27B C28B 1.48(4)
C27B H27C 0.9900
C27B H27D 0.9900
C28B C29B 1.54(3)
C28B H28C 0.9900
C28B H28D 0.9900
C29B C30B 1.37(3)
C29B H29C 0.9900
C29B H29D 0.9900
C30B C31B 1.49(4)
C30B H30C 0.9900
C30B H30D 0.9900
C31B C32B 1.20(4)
C31B H31C 0.9900
C31B H31D 0.9900
C32B H32D 0.9826
C32B H32E 0.9824
C32B H32F 0.9825

loop_
_geom_torsion_atom_site_label_1
_geom_torsion_atom_site_label_2
_geom_torsion_atom_site_label_3
_geom_torsion_atom_site_label_4
_geom_torsion
O2 Ni1 O1 C1 -178.6(3)
N2 Ni1 O1 C1 -146(6)
N1 Ni1 O1 C1 2.9(3)
O1 Ni1 O2 C8 175.8(3)
N2 Ni1 O2 C8 -3.6(3)
N1 Ni1 O2 C8 -133(3)
O1 Ni1 N1 C7 -0.9(3)
O2 Ni1 N1 C7 -52(4)
N2 Ni1 N1 C7 178.5(3)
O1 Ni1 N1 C15 178.3(2)
O2 Ni1 N1 C15 127(4)
N2 Ni1 N1 C15 -2.3(2)
O1 Ni1 N2 C14 -29(6)
O2 Ni1 N2 C14 2.7(3)
N1 Ni1 N2 C14 -178.8(3)
O1 Ni1 N2 C20 151(6)
O2 Ni1 N2 C20 -176.7(2)
N1 Ni1 N2 C20 1.8(2)
Ni1 O1 C1 C6 -2.8(5)
Ni1 O1 C1 C2 178.2(2)
O1 C1 C2 C3 178.5(3)
C6 C1 C2 C3 -0.6(5)
C1 C2 C3 C4 0.5(5)
C2 C3 C4 C5 -0.9(5)
C2 C3 C4 I1 -179.0(3)
C3 C4 C5 C6 1.2(5)
I1 C4 C5 C6 179.3(2)
O1 C1 C6 C7 -0.1(5)
C2 C1 C6 C7 179.0(3)
O1 C1 C6 C5 -178.2(3)
C2 C1 C6 C5 0.9(5)
C4 C5 C6 C1 -1.2(5)
C4 C5 C6 C7 -179.4(3)
C15 N1 C7 C6 179.5(3)
Ni1 N1 C7 C6 -1.3(5)
C1 C6 C7 N1 2.2(5)
C5 C6 C7 N1 -179.7(3)
Ni1 O2 C8 C13 2.9(5)
Ni1 O2 C8 C9 -176.6(3)
O2 C8 C9 C10 -177.0(4)
C13 C8 C9 C10 3.5(6)
C8 C9 C10 C11 -0.3(6)
C9 C10 C11 C12 -2.9(6)
C9 C10 C11 I2 172.9(3)
C10 C11 C12 C13 2.9(6)
I2 C11 C12 C13 -172.8(3)
O2 C8 C13 C12 177.1(3)
C9 C8 C13 C12 -3.5(5)
O2 C8 C13 C14 -0.2(6)
C9 C8 C13 C14 179.2(3)
C11 C12 C13 C8 0.4(5)
C11 C12 C13 C14 177.8(3)
C20 N2 C14 C13 178.3(3)
Ni1 N2 C14 C13 -1.1(5)
C8 C13 C14 N2 -0.7(6)
C12 C13 C14 N2 -178.0(3)
C7 N1 C15 C20 -178.4(3)
Ni1 N1 C15 C20 2.3(4)
C7 N1 C15 C16 3.0(5)
Ni1 N1 C15 C16 -176.2(3)
C20 C15 C16 C17 0.8(5)
N1 C15 C16 C17 179.3(3)
C21 O3 C17 C16 14.5(6)
C21 O3 C17 C18 -167.1(4)
C15 C16 C17 O3 -179.8(3)
C15 C16 C17 C18 1.8(5)
C33 O4 C18 C19 5.1(5)
C33 O4 C18 C17 -175.9(3)
O3 C17 C18 O4 -1.5(5)
C16 C17 C18 O4 177.0(3)
O3 C17 C18 C19 177.6(3)
C16 C17 C18 C19 -3.9(5)
O4 C18 C19 C20 -177.7(3)
C17 C18 C19 C20 3.4(5)
C16 C15 C20 C19 -1.3(5)
N1 C15 C20 C19 -180.0(3)
C16 C15 C20 N2 177.7(3)
N1 C15 C20 N2 -0.9(4)
C18 C19 C20 C15 -0.8(5)
C18 C19 C20 N2 -179.7(3)
C14 N2 C20 C15 179.6(3)
Ni1 N2 C20 C15 -0.9(3)
C14 N2 C20 C19 -1.4(5)
Ni1 N2 C20 C19 178.1(3)
C17 O3 C21 C22 129.6(6)
O3 C21 C22 C23 49.1(14)
C21 C22 C23 C24 178.7(10)
C22 C23 C24 C25 -179.2(15)
C23 C24 C25 C26 177.2(14)
C24 C25 C26 C27 -177.3(15)
C25 C26 C27 C28 176.5(16)
C26 C27 C28 C29 -179.4(14)
C27 C28 C29 C30 173.3(16)
C28 C29 C30 C31 -179.4(16)
C29 C30 C31 C32 178.1(15)
C18 O4 C33 C34 166.8(3)
O4 C33 C34 C35 63.2(5)
C33 C34 C35 C36 172.4(4)
C34 C35 C36 C37 -177.7(4)
C35 C36 C37 C38 173.4(5)
C36 C37 C38 C39 179.6(5)
C37 C38 C39 C40 177.3(5)
C38 C39 C40 C41 -179.5(6)
C39 C40 C41 C42 179.3(6)
C40 C41 C42 C43 -178.6(6)
C41 C42 C43 C44 178.3(6)
C22B C23B C24B C25B -174.2(15)
C23B C24B C25B C26B 178.6(15)
C24B C25B C26B C27B -178.6(16)
C25B C26B C27B C28B 179.6(18)
C26B C27B C28B C29B 179.7(16)
C27B C28B C29B C30B 178(2)
C28B C29B C30B C31B 173(2)
C29B C30B C31B C32B 179(5)
